data_2000715
loop_
_publ_author_name
'Gilardi, R.'
'George, C.'
'Flippen-Anderson, J. L.'

_publ_section_title
;
 Structure of
 6,8-diacetyl-2,4-dinitro-2,4,6,8-tetraazabicyclo[3.3.0]octane
;
_journal_issue 8
_journal_name_full 'Acta Crystallographica Section C'
_journal_page_first 1532
_journal_page_last 1533
_journal_paper_doi 10.1107/S0108270191014968
_journal_volume 48
_journal_year 1992
_chemical_formula_sum 'C8 H12 N6 O6'
_chemical_formula_weight 288.22
_space_group_crystal_system orthorhombic
_space_group_IT_number 19
_space_group_name_Hall 'P 2ac 2ab'
_space_group_name_H-M_alt 'P 21 21 21'
_cell_angle_alpha 90
_cell_angle_beta 90
_cell_angle_gamma 90
_cell_formula_units_Z 4
_cell_length_a 8.4820(10)
_cell_length_b 11.844(2)
_cell_length_c 11.943(2)
_cell_volume 1199.8(3)
_diffrn_radiation_type Cu
_diffrn_radiation_wavelength 1.54184
_exptl_absorpt_coefficient_mu 1.15
_exptl_crystal_density_diffrn 1.596
_exptl_crystal_F_000 600
_cod_data_source_file hh0606.cif
_cod_data_source_block hh0606a
_cod_depositor_comments
;
 Updating space group information and adding the symmetry operation list.

 Antanas Vaitkus,
 2018-06-18
;
_cod_original_cell_volume 1199.8(4)
_cod_database_code 2000715

loop_
_space_group_symop_id
_space_group_symop_operation_xyz
1 x,y,z
2 -x+1/2,-y,z+1/2
3 x+1/2,-y+1/2,-z
4 -x,y+1/2,-z+1/2

loop_
_atom_site_label
_atom_site_fract_x
_atom_site_fract_y
_atom_site_fract_z
_atom_site_U_iso_or_equiv
C(1) .7326(3) .2537(2) .3635(3) .0350(10)
N(2) .8669(3) .2012(2) .3087(2) .0430(10)
C(3) .8539(4) .2000(3) .1885(3) .0510(10)
N(4) .6905(3) .2375(2) .1713(2) .0400(10)
C(5) .6001(3) .2536(2) .2750(3) .0350(10)
N(6) .5334(3) .3650(2) .2820(2) .0380(10)
C(7) .6528(3) .4452(3) .3186(3) .0420(10)
N(8) .7572(3) .3734(2) .3846(2) .0390(10)
N(2') .9393(3) .1090(2) .3573(3) .0570(10)
O(2A) .9125(4) .0908(2) .4555(3) .0800(10)
O(2B) 1.0326(3) .0575(2) .2977(3) .0800(10)
N(4') .6153(3) .1944(2) .0802(2) .0470(10)
O(4A) .6979(4) .1576(2) .0048(2) .0710(10)
O(4B) .4728(3) .2016(2) .0787(2) .0590(10)
C(6') .3791(3) .3988(3) .2730(3) .0410(10)
O(6) .3508(2) .5002(2) .2737(2) .0550(10)
C(9) .2531(4) .3113(3) .2653(3) .0530(10)
C(8') .8525(4) .4085(3) .4696(3) .0440(10)
O(8) .9268(3) .3407(2) .5242(2) .0670(10)
C(10) .8576(4) .5335(3) .4907(3) .0570(10)
H(1) .723(4) .214(3) .422(3) .038
H(3A) .917(5) .238(3) .149(3) .056
H(3B) .876(4) .116(3) .158(3) .056
H(5) .519(4) .193(3) .284(3) .039
H(7A) .707(4) .489(3) .255(3) .047
H(7B) .608(4) .505(3) .359(3) .047
H(9A) .2889 .2428 .3000 .063
H(9B) .2290 .2971 .1880 .063
H(9C) .1601 .3376 .3030 .063
H(10A) .8544 .5728 .4203 .068
H(10B) .9531 .5524 .5295 .068
H(10C) .7685 .5553 .5353 .068

loop_
_geom_bond_atom_site_label_1
_geom_bond_atom_site_label_2
_geom_bond_distance
C(1) N(2) 1.453(4)
C(1) N(8) 1.455(4)
N(2) N(2') 1.380(4)
N(4) C(5) 1.470(4)
C(5) N(6) 1.438(3)
N(6) C(6') 1.373(4)
N(8) C(8') 1.364(4)
N(2') O(2B) 1.226(4)
N(4') O(4B) 1.212(4)
C(6') C(9) 1.492(4)
C(8') C(10) 1.502(5)
C(1) C(5) 1.543(4)
N(2) C(3) 1.440(4)
C(3) N(4) 1.470(4)
N(4) N(4') 1.360(4)
N(6) C(7) 1.456(4)
C(7) N(8) 1.459(4)
N(2') O(2A) 1.214(5)
N(4') O(4A) 1.222(4)
C(6') O(6) 1.225(4)
C(8') O(8) 1.211(4)
